data_4305657
loop_
_publ_author_name
'Na Xu'
'Wei Shi'
'Dai-Zheng Liao'
'Shi-Ping Yan'
'Peng Cheng'

_publ_contact_author_address
;Department of Chemistry
Nankai University
Tianjin 300071, P. R. China
;
_publ_contact_author_email liaodz@nankai.edu.cn
_publ_contact_author_fax +86-22-23502458
_publ_contact_author_name 'Dai-Zheng Liao'
_publ_contact_author_phone +86-22-23505063
_publ_section_title
;
Template Synthesis of Lanthanide (Pr, Nd, Gd) Coordination Polymers with
2-Hydroxynicotinic Acid Exhibiting Ferro-/Antiferromagnetic Interaction
;
_journal_name_full 'Inorganic Chemistry'
_journal_page_first 8748
_journal_page_last 8756
_journal_paper_doi 10.1021/ic800623v
_journal_volume 47
_journal_year 2008
_chemical_formula_moiety 'C6 H8 N1.17 Nd0.50 O6.17 S0.17'
_chemical_formula_sum 'C6 H8 N1.17 Nd0.5 O6.17 S0.17'
_chemical_formula_weight 272.60
_chemical_name_systematic
; 
 ? 
;
_space_group_IT_number 167
_symmetry_cell_setting trigonal
_symmetry_space_group_name_Hall '-R 3 2"c'
_symmetry_space_group_name_H-M 'R -3 c :H'
_atom_sites_solution_hydrogens geom
_atom_sites_solution_primary direct
_atom_sites_solution_secondary difmap
_audit_creation_method SHELXL-97
_cell_angle_alpha 90.00
_cell_angle_beta 90.00
_cell_angle_gamma 120.00
_cell_formula_units_Z 36
_cell_length_a 12.6787(18)
_cell_length_b 12.6787(18)
_cell_length_c 53.746(11)
_cell_measurement_reflns_used 3173
_cell_measurement_temperature 293(2)
_cell_measurement_theta_max 27.8605
_cell_measurement_theta_min 1.8929
_cell_volume 7482(2)
_computing_cell_refinement 'CrystalClear (Rigaku/MSC Inc., 2005)'
_computing_data_collection 'CrystalClear (Rigaku/MSC Inc., 2005)'
_computing_data_reduction 'CrystalClear (Rigaku/MSC Inc., 2005)'
_computing_publication_material 'CrystalClear (Rigaku/MSC Inc., 2005)'
_computing_structure_refinement 'SHELXL-97 (Sheldrick, 1997)'
_computing_structure_solution 'SHELXS-97 (Sheldrick, 1990)'
_diffrn_ambient_temperature 293(2)
_diffrn_detector_area_resol_mean 28.5714
_diffrn_measured_fraction_theta_full 0.990
_diffrn_measured_fraction_theta_max 0.990
_diffrn_measurement_device_type 'Bruker P4'
_diffrn_measurement_method '\w scans'
_diffrn_radiation_monochromator graphite
_diffrn_radiation_source 'fine-focus sealed tube'
_diffrn_radiation_type MoK\a
_diffrn_radiation_wavelength 0.71073
_diffrn_reflns_av_R_equivalents 0.0319
_diffrn_reflns_av_sigmaI/netI 0.0315
_diffrn_reflns_limit_h_max 13
_diffrn_reflns_limit_h_min -14
_diffrn_reflns_limit_k_max 16
_diffrn_reflns_limit_k_min -16
_diffrn_reflns_limit_l_max 70
_diffrn_reflns_limit_l_min -22
_diffrn_reflns_number 10437
_diffrn_reflns_theta_full 27.87
_diffrn_reflns_theta_max 27.87
_diffrn_reflns_theta_min 3.21
_exptl_absorpt_coefficient_mu 3.241
_exptl_absorpt_correction_T_max 1.0000
_exptl_absorpt_correction_T_min 0.7495
_exptl_absorpt_correction_type multi-scan
_exptl_absorpt_process_details Crystalclear
_exptl_crystal_colour Colorless
_exptl_crystal_density_diffrn 2.178
_exptl_crystal_density_method 'not measured'
_exptl_crystal_description Prism
_exptl_crystal_F_000 4830
_exptl_crystal_size_max 0.2400
_exptl_crystal_size_mid 0.2000
_exptl_crystal_size_min 0.1800
_refine_diff_density_max 2.173
_refine_diff_density_min -4.116
_refine_diff_density_rms 0.213
_refine_ls_extinction_coef 0.00073(9)
_refine_ls_extinction_expression Fc^*^=kFc[1+0.001xFc^2^\l^3^/sin(2\q)]^-1/4^
_refine_ls_extinction_method SHELXL
_refine_ls_goodness_of_fit_ref 1.088
_refine_ls_hydrogen_treatment constr
_refine_ls_matrix_type full
_refine_ls_number_parameters 130
_refine_ls_number_reflns 1978
_refine_ls_number_restraints 1
_refine_ls_restrained_S_all 1.090
_refine_ls_R_factor_all 0.0632
_refine_ls_R_factor_gt 0.0626
_refine_ls_shift/su_max 0.000
_refine_ls_shift/su_mean 0.000
_refine_ls_structure_factor_coef Fsqd
_refine_ls_weighting_details 'calc w=1/[\s^2^(Fo^2^)+(0.0551P)^2^+393.8018P] where P=(Fo^2^+2Fc^2^)/3'
_refine_ls_weighting_scheme calc
_refine_ls_wR_factor_gt 0.1563
_refine_ls_wR_factor_ref 0.1568
_reflns_number_gt 1948
_reflns_number_total 1978
_reflns_threshold_expression >2sigma(I)
_cod_data_source_file ic800623v_si_001_6.cif
_cod_data_source_block 5
_cod_depositor_comments
;
The following automatic conversions were performed:
'_symmetry_cell_setting' value 'Trigonal' changed to 'trigonal' according
to '/home/saulius/struct/CIF-dictionaries/cif_core.dic' dictionary named
'cif_core.dic' version 2.4.1 from
2010-06-29.

'_exptl_absorpt_correction_type' value 'Multi-scan' changed
to 'multi-scan' according to
'/home/saulius/struct/CIF-dictionaries/cif_core.dic' dictionary named
'cif_core.dic' version 2.4.1 from 2010-06-29.

Automatic conversion script
Id: cif_fix_enum 1527 2010-12-29 10:47:43Z saulius 
;
_cod_original_sg_symbol_H-M 'R -3 c'
_cod_original_formula_sum 'C6 H8 N1.17 Nd0.50 O6.17 S0.17'
_cod_database_code 4305657

loop_
_symmetry_equiv_pos_as_xyz
'x, y, z'
'-y, x-y, z'
'-x+y, -x, z'
'y, x, -z+1/2'
'-x, -x+y, -z+1/2'
'x-y, -y, -z+1/2'
'x+2/3, y+1/3, z+1/3'
'-y+2/3, x-y+1/3, z+1/3'
'-x+y+2/3, -x+1/3, z+1/3'
'y+2/3, x+1/3, -z+5/6'
'-x+2/3, -x+y+1/3, -z+5/6'
'x-y+2/3, -y+1/3, -z+5/6'
'x+1/3, y+2/3, z+2/3'
'-y+1/3, x-y+2/3, z+2/3'
'-x+y+1/3, -x+2/3, z+2/3'
'y+1/3, x+2/3, -z+7/6'
'-x+1/3, -x+y+2/3, -z+7/6'
'x-y+1/3, -y+2/3, -z+7/6'
'-x, -y, -z'
'y, -x+y, -z'
'x-y, x, -z'
'-y, -x, z-1/2'
'x, x-y, z-1/2'
'-x+y, y, z-1/2'
'-x+2/3, -y+1/3, -z+1/3'
'y+2/3, -x+y+1/3, -z+1/3'
'x-y+2/3, x+1/3, -z+1/3'
'-y+2/3, -x+1/3, z-1/6'
'x+2/3, x-y+1/3, z-1/6'
'-x+y+2/3, y+1/3, z-1/6'
'-x+1/3, -y+2/3, -z+2/3'
'y+1/3, -x+y+2/3, -z+2/3'
'x-y+1/3, x+2/3, -z+2/3'
'-y+1/3, -x+2/3, z+1/6'
'x+1/3, x-y+2/3, z+1/6'
'-x+y+1/3, y+2/3, z+1/6'

loop_
_atom_site_label
_atom_site_type_symbol
_atom_site_fract_x
_atom_site_fract_y
_atom_site_fract_z
_atom_site_U_iso_or_equiv
_atom_site_adp_type
_atom_site_occupancy
_atom_site_symmetry_multiplicity
_atom_site_calc_flag
_atom_site_refinement_flags
_atom_site_disorder_assembly
_atom_site_disorder_group
Nd1 Nd 0.15080(6) 0.3333 0.0833 0.0303(3) Uani 1 2 d S . .
O4 O 0.1487(5) 0.4927(5) 0.10967(9) 0.0317(12) Uani 1 1 d . . .
H4A H 0.2291 0.5431 0.1108 0.038 Uiso 1 1 d R . .
H4B H 0.1340 0.5470 0.1015 0.038 Uiso 1 1 d R . .
O2 O 0.5211(6) 0.6561(5) 0.05606(9) 0.0362(13) Uani 1 1 d . . .
O1 O 0.3640(5) 0.4991(5) 0.07480(9) 0.0266(11) Uani 1 1 d . . .
O3 O 0.2295(5) 0.3025(4) 0.04444(9) 0.0320(12) Uani 1 1 d . . .
C5 C 0.2976(7) 0.4126(7) -0.01729(13) 0.0271(14) Uani 1 1 d . . .
H5 H 0.2695 0.3803 -0.0330 0.033 Uiso 1 1 calc R . .
O5 O -0.0681(12) 0.3333 0.0833 0.111(6) Uani 1 2 d S . .
C1 C 0.4235(7) 0.5566(6) 0.05553(12) 0.0259(14) Uani 1 1 d . . .
C2 C 0.3773(7) 0.5039(6) 0.03021(12) 0.0239(13) Uani 1 1 d . . .
N1 N 0.2514(6) 0.3412(6) 0.00320(11) 0.0259(12) Uani 1 1 d . . .
H1 H 0.1975 0.2660 0.0009 0.02(2) Uiso 1 1 calc R . .
C3 C 0.4250(7) 0.5744(7) 0.00937(12) 0.0252(13) Uani 1 1 d . . .
H3 H 0.4867 0.6548 0.0114 0.030 Uiso 1 1 calc R . .
C6 C 0.2841(7) 0.3801(6) 0.02738(12) 0.0242(14) Uani 1 1 d . . .
C4 C 0.3852(7) 0.5313(7) -0.01470(13) 0.0285(15) Uani 1 1 d . . .
H4 H 0.4175 0.5820 -0.0285 0.034 Uiso 1 1 calc R . .
S1 S 0.0000 0.0000 0.0000 0.0204(8) Uani 1 6 d S . .
O7 O 0.0000 0.0000 0.0282(3) 0.028(4) Uani 0.50 3 d SP . .
O6 O 0.0271(10) 0.1209(9) 0.00849(17) 0.025(2) Uani 0.50 1 d P . .
N2 N 0.6667 0.3333 0.0833 0.130 Uiso 1 6 d SD . .
O8 O 0.7667(7) 0.3333 0.0833 0.136 Uiso 1 2 d SD . .
O9 O 0.471(3) 0.314(3) 0.0687(5) 0.130 Uiso 0.50 1 d P . .

loop_
_atom_site_aniso_label
_atom_site_aniso_U_11
_atom_site_aniso_U_22
_atom_site_aniso_U_33
_atom_site_aniso_U_23
_atom_site_aniso_U_13
_atom_site_aniso_U_12
Nd1 0.0504(4) 0.0165(3) 0.0127(3) 0.00333(17) 0.00167(8) 0.00827(16)
O4 0.042(3) 0.039(3) 0.019(2) 0.000(2) -0.001(2) 0.024(3)
O2 0.048(3) 0.023(3) 0.021(2) -0.0022(19) 0.005(2) 0.004(2)
O1 0.032(3) 0.028(3) 0.020(2) 0.0010(19) 0.0038(19) 0.014(2)
O3 0.049(3) 0.017(2) 0.022(2) 0.0010(18) 0.007(2) 0.011(2)
C5 0.036(4) 0.030(4) 0.020(3) -0.001(3) 0.002(3) 0.020(3)
O5 0.081(7) 0.141(16) 0.132(15) 0.013(12) 0.006(6) 0.071(8)
C1 0.039(4) 0.024(3) 0.018(3) 0.001(2) 0.005(3) 0.018(3)
C2 0.032(4) 0.023(3) 0.020(3) -0.002(2) 0.003(3) 0.016(3)
N1 0.033(3) 0.021(3) 0.022(3) -0.003(2) 0.002(2) 0.013(3)
C3 0.029(3) 0.022(3) 0.024(3) 0.002(3) 0.005(3) 0.013(3)
C6 0.039(4) 0.021(3) 0.019(3) 0.001(2) 0.005(3) 0.019(3)
C4 0.037(4) 0.032(4) 0.023(3) 0.005(3) 0.009(3) 0.022(3)
S1 0.0237(12) 0.0237(12) 0.0137(16) 0.000 0.000 0.0118(6)
O7 0.038(6) 0.038(6) 0.008(7) 0.000 0.000 0.019(3)
O6 0.031(5) 0.024(5) 0.018(4) -0.002(4) -0.004(4) 0.013(4)

loop_
_atom_type_symbol
_atom_type_description
_atom_type_scat_dispersion_real
_atom_type_scat_dispersion_imag
_atom_type_scat_source
C C 0.0033 0.0016 'International Tables Vol C Tables 4.2.6.8 and 6.1.1.4'
H H 0.0000 0.0000 'International Tables Vol C Tables 4.2.6.8 and 6.1.1.4'
N N 0.0061 0.0033 'International Tables Vol C Tables 4.2.6.8 and 6.1.1.4'
O O 0.0106 0.0060 'International Tables Vol C Tables 4.2.6.8 and 6.1.1.4'
S S 0.1246 0.1234 'International Tables Vol C Tables 4.2.6.8 and 6.1.1.4'
Nd Nd -0.1943 3.0179 'International Tables Vol C Tables 4.2.6.8 and 6.1.1.4'

loop_
_geom_angle_atom_site_label_1
_geom_angle_atom_site_label_2
_geom_angle_atom_site_label_3
_geom_angle
_geom_angle_site_symmetry_1
_geom_angle_site_symmetry_3
_geom_angle_publ_flag
O3 Nd1 O3 121.2(3) 18_554 . ?
O3 Nd1 O2 78.51(18) 18_554 16_444 ?
O3 Nd1 O2 130.60(18) . 16_444 ?
O3 Nd1 O2 130.60(18) 18_554 3_565 ?
O3 Nd1 O2 78.51(18) . 3_565 ?
O2 Nd1 O2 125.2(3) 16_444 3_565 ?
O3 Nd1 O4 67.41(18) 18_554 . ?
O3 Nd1 O4 142.66(17) . . ?
O2 Nd1 O4 85.80(19) 16_444 . ?
O2 Nd1 O4 71.83(17) 3_565 . ?
O3 Nd1 O4 142.66(17) 18_554 18_554 ?
O3 Nd1 O4 67.41(18) . 18_554 ?
O2 Nd1 O4 71.83(17) 16_444 18_554 ?
O2 Nd1 O4 85.80(19) 3_565 18_554 ?
O4 Nd1 O4 130.5(3) . 18_554 ?
O3 Nd1 O1 74.45(17) 18_554 . ?
O3 Nd1 O1 67.62(17) . . ?
O2 Nd1 O1 152.91(17) 16_444 . ?
O2 Nd1 O1 73.6(2) 3_565 . ?
O4 Nd1 O1 82.38(18) . . ?
O4 Nd1 O1 133.29(16) 18_554 . ?
O3 Nd1 O1 67.62(17) 18_554 18_554 ?
O3 Nd1 O1 74.45(17) . 18_554 ?
O2 Nd1 O1 73.6(2) 16_444 18_554 ?
O2 Nd1 O1 152.91(16) 3_565 18_554 ?
O4 Nd1 O1 133.29(16) . 18_554 ?
O4 Nd1 O1 82.38(18) 18_554 18_554 ?
O1 Nd1 O1 97.3(2) . 18_554 ?
O3 Nd1 O5 119.40(15) 18_554 . ?
O3 Nd1 O5 119.40(15) . . ?
O2 Nd1 O5 62.62(15) 16_444 . ?
O2 Nd1 O5 62.61(15) 3_565 . ?
O4 Nd1 O5 65.26(13) . . ?
O4 Nd1 O5 65.26(13) 18_554 . ?
O1 Nd1 O5 131.36(12) . . ?
O1 Nd1 O5 131.36(12) 18_554 . ?
Nd1 O4 H4A 98.5 . . ?
Nd1 O4 H4B 115.6 . . ?
H4A O4 H4B 94.9 . . ?
C1 O2 Nd1 144.2(5) . 2_665 ?
C1 O1 Nd1 135.4(5) . . ?
C6 O3 Nd1 127.3(4) . . ?
N1 C5 C4 119.8(7) . . ?
N1 C5 H5 120.1 . . ?
C4 C5 H5 120.1 . . ?
O2 C1 O1 124.3(6) . . ?
O2 C1 C2 116.0(6) . . ?
O1 C1 C2 119.7(7) . . ?
C3 C2 C6 118.9(6) . . ?
C3 C2 C1 120.3(6) . . ?
C6 C2 C1 120.8(6) . . ?
C5 N1 C6 125.0(6) . . ?
C5 N1 H1 117.5 . . ?
C6 N1 H1 117.5 . . ?
C2 C3 C4 123.1(7) . . ?
C2 C3 H3 118.4 . . ?
C4 C3 H3 118.4 . . ?
O3 C6 N1 117.1(6) . . ?
O3 C6 C2 127.4(6) . . ?
N1 C6 C2 115.5(6) . . ?
C5 C4 C3 117.6(7) . . ?
C5 C4 H4 121.2 . . ?
C3 C4 H4 121.2 . . ?
O6 S1 O6 180.0(11) 19 . ?
O6 S1 O6 110.8(3) 19 20 ?
O6 S1 O6 69.2(3) . 20 ?
O6 S1 O6 69.2(3) 19 2 ?
O6 S1 O6 110.8(3) . 2 ?
O6 S1 O6 180.0(15) 20 2 ?
O6 S1 O6 110.8(3) 19 21 ?
O6 S1 O6 69.2(3) . 21 ?
O6 S1 O6 110.8(3) 20 21 ?
O6 S1 O6 69.2(3) 2 21 ?
O6 S1 O6 69.2(3) 19 3 ?
O6 S1 O6 110.8(3) . 3 ?
O6 S1 O6 69.2(3) 20 3 ?
O6 S1 O6 110.8(3) 2 3 ?
O6 S1 O6 180.0(10) 21 3 ?
O6 S1 O7 71.9(4) 19 19 ?
O6 S1 O7 108.1(4) . 19 ?
O6 S1 O7 71.9(4) 20 19 ?
O6 S1 O7 108.1(4) 2 19 ?
O6 S1 O7 71.9(4) 21 19 ?
O6 S1 O7 108.1(4) 3 19 ?
O6 S1 O7 108.1(4) 19 . ?
O6 S1 O7 71.9(4) . . ?
O6 S1 O7 108.1(4) 20 . ?
O6 S1 O7 71.9(4) 2 . ?
O6 S1 O7 108.1(4) 21 . ?
O6 S1 O7 71.9(4) 3 . ?
O7 S1 O7 180.0 19 . ?
S1 O7 O6 52.8(5) . 2 ?
S1 O7 O6 52.8(5) . 3 ?
O6 O7 O6 87.2(7) 2 3 ?
S1 O7 O6 52.8(5) . . ?
O6 O7 O6 87.2(7) 2 . ?
O6 O7 O6 87.2(7) 3 . ?
S1 O6 O6 55.39(17) . 21 ?
S1 O6 O6 55.39(17) . 20 ?
O6 O6 O6 92.9(8) 21 20 ?
S1 O6 O7 55.3(5) . . ?
O6 O6 O7 89.9(4) 21 . ?
O6 O6 O7 89.9(4) 20 . ?
O8 N2 O8 120.0 . 3_665 ?
O8 N2 O8 120.000(4) . 2_655 ?
O8 N2 O8 120.000(1) 3_665 2_655 ?

loop_
_geom_bond_atom_site_label_1
_geom_bond_atom_site_label_2
_geom_bond_distance
_geom_bond_site_symmetry_2
_geom_bond_publ_flag
Nd1 O3 2.431(5) 18_554 ?
Nd1 O3 2.431(5) . ?
Nd1 O2 2.442(5) 16_444 ?
Nd1 O2 2.443(5) 3_565 ?
Nd1 O4 2.479(5) . ?
Nd1 O4 2.479(5) 18_554 ?
Nd1 O1 2.501(5) . ?
Nd1 O1 2.501(5) 18_554 ?
Nd1 O5 2.776(15) . ?
O4 H4A 0.8949 . ?
O4 H4B 0.9090 . ?
O2 C1 1.250(9) . ?
O2 Nd1 2.443(5) 2_665 ?
O1 C1 1.273(8) . ?
O3 C6 1.267(8) . ?
C5 N1 1.358(9) . ?
C5 C4 1.359(11) . ?
C5 H5 0.9300 . ?
C1 C2 1.500(9) . ?
C2 C3 1.371(9) . ?
C2 C6 1.424(10) . ?
N1 C6 1.378(9) . ?
N1 H1 0.8600 . ?
C3 C4 1.397(10) . ?
C3 H3 0.9300 . ?
C4 H4 0.9300 . ?
S1 O6 1.466(10) 19 ?
S1 O6 1.466(10) . ?
S1 O6 1.466(10) 20 ?
S1 O6 1.466(10) 2 ?
S1 O6 1.466(10) 21 ?
S1 O6 1.466(10) 3 ?
S1 O7 1.514(15) 19 ?
S1 O7 1.514(15) . ?
O7 O6 1.750(13) 2 ?
O7 O6 1.750(13) 3 ?
O7 O6 1.750(13) . ?
O6 O6 1.666(13) 21 ?
O6 O6 1.666(13) 20 ?
N2 O8 1.268(9) . ?
N2 O8 1.268(10) 3_665 ?
N2 O8 1.268(9) 2_655 ?
O9 O9 1.63(5) 18_554 ?

loop_
_geom_torsion_atom_site_label_1
_geom_torsion_atom_site_label_2
_geom_torsion_atom_site_label_3
_geom_torsion_atom_site_label_4
_geom_torsion
_geom_torsion_site_symmetry_1
_geom_torsion_site_symmetry_2
_geom_torsion_site_symmetry_3
_geom_torsion_site_symmetry_4
_geom_torsion_publ_flag
O3 Nd1 O1 C1 172.5(7) 18_554 . . . ?
O3 Nd1 O1 C1 38.4(6) . . . . ?
O2 Nd1 O1 C1 176.1(6) 16_444 . . . ?
O2 Nd1 O1 C1 -45.7(6) 3_565 . . . ?
O4 Nd1 O1 C1 -118.9(7) . . . . ?
O4 Nd1 O1 C1 21.8(7) 18_554 . . . ?
O1 Nd1 O1 C1 108.2(7) 18_554 . . . ?
O5 Nd1 O1 C1 -71.8(7) . . . . ?
O3 Nd1 O3 C6 -101.6(6) 18_554 . . . ?
O2 Nd1 O3 C6 156.2(6) 16_444 . . . ?
O2 Nd1 O3 C6 29.2(6) 3_565 . . . ?
O4 Nd1 O3 C6 -8.5(8) . . . . ?
O4 Nd1 O3 C6 119.4(7) 18_554 . . . ?
O1 Nd1 O3 C6 -47.6(6) . . . . ?
O1 Nd1 O3 C6 -152.5(7) 18_554 . . . ?
O5 Nd1 O3 C6 78.4(6) . . . . ?
Nd1 O2 C1 O1 -3.9(15) 2_665 . . . ?
Nd1 O2 C1 C2 176.9(6) 2_665 . . . ?
Nd1 O1 C1 O2 162.0(6) . . . . ?
Nd1 O1 C1 C2 -18.8(10) . . . . ?
O2 C1 C2 C3 -14.2(10) . . . . ?
O1 C1 C2 C3 166.6(7) . . . . ?
O2 C1 C2 C6 165.4(7) . . . . ?
O1 C1 C2 C6 -13.9(10) . . . . ?
C4 C5 N1 C6 1.6(11) . . . . ?
C6 C2 C3 C4 1.1(11) . . . . ?
C1 C2 C3 C4 -179.3(7) . . . . ?
Nd1 O3 C6 N1 -137.0(5) . . . . ?
Nd1 O3 C6 C2 43.6(11) . . . . ?
C5 N1 C6 O3 178.0(7) . . . . ?
C5 N1 C6 C2 -2.5(10) . . . . ?
C3 C2 C6 O3 -179.4(7) . . . . ?
C1 C2 C6 O3 1.0(12) . . . . ?
C3 C2 C6 N1 1.1(10) . . . . ?
C1 C2 C6 N1 -178.5(6) . . . . ?
N1 C5 C4 C3 0.7(11) . . . . ?
C2 C3 C4 C5 -2.0(11) . . . . ?
O6 S1 O7 O6 -60.0 19 . . 2 ?
O6 S1 O7 O6 120.0 . . . 2 ?
O6 S1 O7 O6 180.0 20 . . 2 ?
O6 S1 O7 O6 60.0 21 . . 2 ?
O6 S1 O7 O6 -120.0 3 . . 2 ?
O7 S1 O7 O6 0(100) 19 . . 2 ?
O6 S1 O7 O6 60.0 19 . . 3 ?
O6 S1 O7 O6 -120.0 . . . 3 ?
O6 S1 O7 O6 -60.0 20 . . 3 ?
O6 S1 O7 O6 120.0 2 . . 3 ?
O6 S1 O7 O6 180.0 21 . . 3 ?
O7 S1 O7 O6 0(84) 19 . . 3 ?
O6 S1 O7 O6 180.0 19 . . . ?
O6 S1 O7 O6 60.0 20 . . . ?
O6 S1 O7 O6 -120.0 2 . . . ?
O6 S1 O7 O6 -60.0 21 . . . ?
O6 S1 O7 O6 120.0 3 . . . ?
O7 S1 O7 O6 0(56) 19 . . . ?
O6 S1 O6 O6 -154.7(6) 19 . . 21 ?
O6 S1 O6 O6 123.4(9) 20 . . 21 ?
O6 S1 O6 O6 -56.6(9) 2 . . 21 ?
O6 S1 O6 O6 180.0 3 . . 21 ?
O7 S1 O6 O6 61.7(5) 19 . . 21 ?
O7 S1 O6 O6 -118.3(5) . . . 21 ?
O6 S1 O6 O6 81.9(5) 19 . . 20 ?
O6 S1 O6 O6 180.0 2 . . 20 ?
O6 S1 O6 O6 -123.4(9) 21 . . 20 ?
O6 S1 O6 O6 56.6(9) 3 . . 20 ?
O7 S1 O6 O6 -61.7(5) 19 . . 20 ?
O7 S1 O6 O6 118.3(5) . . . 20 ?
O6 S1 O6 O7 -36.4(3) 19 . . . ?
O6 S1 O6 O7 -118.3(5) 20 . . . ?
O6 S1 O6 O7 61.7(5) 2 . . . ?
O6 S1 O6 O7 118.3(5) 21 . . . ?
O6 S1 O6 O7 -61.7(5) 3 . . . ?
O7 S1 O6 O7 180.0 19 . . . ?
O6 O7 O6 S1 -43.7(3) 2 . . . ?
O6 O7 O6 S1 43.7(3) 3 . . . ?
S1 O7 O6 O6 46.4(4) . . . 21 ?
O6 O7 O6 O6 2.8(6) 2 . . 21 ?
O6 O7 O6 O6 90.1(4) 3 . . 21 ?
S1 O7 O6 O6 -46.4(4) . . . 20 ?
O6 O7 O6 O6 -90.1(4) 2 . . 20 ?
O6 O7 O6 O6 -2.8(6) 3 . . 20 ?
